data_7028974
loop_
_publ_author_name
'Rezaei Rad, Babak'
'Herrmann, Dirk'
'Lescop, Christophe'
'Wolf, Robert'

_publ_section_title
;
 A tetradentate metalloligand: synthesis and coordination behaviour of a
 2-pyridyl-substituted cyclobutadiene iron complex.
;
_journal_issue 11
_journal_name_full 'Dalton transactions (Cambridge, England : 2003)'
_journal_page_first 4247
_journal_page_last 4250
_journal_paper_doi 10.1039/c3dt52699b
_journal_volume 43
_journal_year 2014
_chemical_formula_moiety 'C8 H16 O2, C34 H31 Cl4 Fe N4 Zn2, C12 H24 K O6'
_chemical_formula_sum 'C54 H71 Cl4 Fe K N4 O8 Zn2'
_chemical_formula_weight 1271.64
_chemical_name_systematic
;
 ?
;
_space_group_crystal_system monoclinic
_space_group_IT_number 11
_space_group_name_Hall '-P 2yb'
_space_group_name_H-M_alt 'P 1 21/m 1'
_symmetry_space_group_name_Hall '-P 2yb'
_symmetry_space_group_name_H-M 'P 1 21/m 1'
_atom_sites_solution_hydrogens geom
_atom_sites_solution_primary direct
_atom_sites_solution_secondary difmap
_audit_creation_date 2013-09-20
_audit_creation_method
;
  Olex2 1.2
  (compiled Apr 23 2013 17:59:47, GUI svn.r4466)
;
_cell_angle_alpha 90.00
_cell_angle_beta 114.168(6)
_cell_angle_gamma 90.00
_cell_formula_units_Z 2
_cell_length_a 13.8686(8)
_cell_length_b 14.3500(5)
_cell_length_c 16.1195(7)
_cell_measurement_reflns_used 4733
_cell_measurement_temperature 123(2)
_cell_measurement_theta_max 73.2670
_cell_measurement_theta_min 3.4650
_cell_volume 2926.8(3)
_computing_cell_refinement
;
CrysAlisPro, Agilent Technologies,
Version 1.171.36.28 (release 01-02-2013 CrysAlis171 .NET)
(compiled Feb  1 2013,16:14:44)
;
_computing_data_collection
;
CrysAlisPro, Agilent Technologies,
Version 1.171.36.28 (release 01-02-2013 CrysAlis171 .NET)
(compiled Feb  1 2013,16:14:44)
;
_computing_data_reduction
;
CrysAlisPro, Agilent Technologies,
Version 1.171.36.28 (release 01-02-2013 CrysAlis171 .NET)
(compiled Feb  1 2013,16:14:44)
;
_computing_molecular_graphics
;
O. V. Dolomanov, L. J. Bourhis, R. J. Gildea, J. A. K. Howard and H. Puschmann,
OLEX2: a complete structure solution, refinement and analysis program.
J. Appl. Cryst. (2009). 42, 339-341.
;
_computing_publication_material
;
O. V. Dolomanov, L. J. Bourhis, R. J. Gildea, J. A. K. Howard and H. Puschmann,
OLEX2: a complete structure solution, refinement and analysis program.
J. Appl. Cryst. (2009). 42, 339-341.
;
_computing_structure_refinement
;
SHELXL, G.M. Sheldrick, Acta Cryst.
(2008). A64, 112-122
;
_computing_structure_solution
;
SHELXS, G.M. Sheldrick, Acta Cryst.
(2008). A64, 112-122
;
_diffrn_ambient_temperature 123(2)
_diffrn_detector_area_resol_mean 10.3546
_diffrn_measured_fraction_theta_full 0.9927
_diffrn_measured_fraction_theta_max 0.9648
_diffrn_measurement_details
;
  1 omega  -98.00   -2.00   0.5000   10.0000
omega____ theta____ kappa____ phi______ frames
    -      -41.2064  125.0000   90.0000 192

  2 omega  -25.00   67.00   0.5000   10.0000
omega____ theta____ kappa____ phi______ frames
    -       41.2064  -37.0000  -90.0000 184

  3 omega   32.00   73.00   0.5000   50.0000
omega____ theta____ kappa____ phi______ frames
    -      106.9800  -45.0000   30.0000 82

  4 omega   29.00   69.00   0.5000   50.0000
omega____ theta____ kappa____ phi______ frames
    -      106.9800  -30.0000   90.0000 80

  5 omega   93.00  154.00   0.5000   50.0000
omega____ theta____ kappa____ phi______ frames
    -      106.9800   45.0000 -120.0000 122

  6 omega   77.00  153.00   0.5000   50.0000
omega____ theta____ kappa____ phi______ frames
    -      106.9800   30.0000  -60.0000 152

  7 omega   32.00  141.00   0.5000   50.0000
omega____ theta____ kappa____ phi______ frames
    -      106.9800  -77.0000 -150.0000 218

  8 omega   80.00  158.00   0.5000   50.0000
omega____ theta____ kappa____ phi______ frames
    -      106.9800   90.0000  -31.0000 156

  9 omega   41.00   68.00   0.5000   50.0000
omega____ theta____ kappa____ phi______ frames
    -      106.9800  -45.0000  -30.0000 54

 10 omega   12.00  115.00   0.5000   10.0000
omega____ theta____ kappa____ phi______ frames
    -       41.2064   57.0000   60.0000 206

 11 omega   12.00  115.00   0.5000   10.0000
omega____ theta____ kappa____ phi______ frames
    -       41.2064   57.0000 -120.0000 206

 12 omega   46.00  158.00   0.5000   50.0000
omega____ theta____ kappa____ phi______ frames
    -      106.9800   15.0000 -180.0000 224

 13 omega   76.00  158.00   0.5000   50.0000
omega____ theta____ kappa____ phi______ frames
    -      106.9800   30.0000   60.0000 164
;
_diffrn_measurement_device_type 'SuperNova, Single source at offset, Atlas'
_diffrn_measurement_method '\w scans'
_diffrn_orient_matrix_UB_11 -0.0113926000
_diffrn_orient_matrix_UB_12 -0.0021657000
_diffrn_orient_matrix_UB_13 -0.0991442000
_diffrn_orient_matrix_UB_21 -0.0497018000
_diffrn_orient_matrix_UB_22 0.0979994000
_diffrn_orient_matrix_UB_23 -0.0156038000
_diffrn_orient_matrix_UB_31 0.1105797000
_diffrn_orient_matrix_UB_32 0.0437559000
_diffrn_orient_matrix_UB_33 0.0301101000
_diffrn_radiation_monochromator mirror
_diffrn_radiation_type 'Cu K\a'
_diffrn_radiation_wavelength 1.5418
_diffrn_reflns_av_R_equivalents 0.0517
_diffrn_reflns_av_unetI/netI 0.0550
_diffrn_reflns_limit_h_max 16
_diffrn_reflns_limit_h_min -14
_diffrn_reflns_limit_k_max 17
_diffrn_reflns_limit_k_min -17
_diffrn_reflns_limit_l_max 19
_diffrn_reflns_limit_l_min -19
_diffrn_reflns_number 15832
_diffrn_reflns_theta_full 66.59
_diffrn_reflns_theta_max 66.59
_diffrn_reflns_theta_min 8.89
_diffrn_source 'SuperNova (Cu) X-ray Source'
_exptl_absorpt_coefficient_mu 5.669
_exptl_absorpt_correction_T_max 1.00000
_exptl_absorpt_correction_T_min 0.48008
_exptl_absorpt_correction_type multi-scan
_exptl_absorpt_process_details
;
CrysAlisPro, Agilent Technologies,
Version 1.171.36.28 (release 01-02-2013 CrysAlis171 .NET)
(compiled Feb  1 2013,16:14:44)
Empirical absorption correction using spherical harmonics,
 implemented in SCALE3 ABSPACK scaling algorithm.
;
_exptl_crystal_colour 'dull dark violet'
_exptl_crystal_colour_lustre dull
_exptl_crystal_colour_modifier dark
_exptl_crystal_colour_primary violet
_exptl_crystal_density_diffrn 1.443
_exptl_crystal_density_method 'not measured'
_exptl_crystal_description plate
_exptl_crystal_F_000 1320
_exptl_crystal_size_max 0.191
_exptl_crystal_size_mid 0.098
_exptl_crystal_size_min 0.026
_refine_diff_density_max 1.910
_refine_diff_density_min -0.553
_refine_diff_density_rms 0.104
_refine_ls_extinction_method none
_refine_ls_goodness_of_fit_ref 1.018
_refine_ls_hydrogen_treatment mixed
_refine_ls_matrix_type full
_refine_ls_number_parameters 366
_refine_ls_number_reflns 5331
_refine_ls_number_restraints 25
_refine_ls_restrained_S_all 1.020
_refine_ls_R_factor_all 0.0883
_refine_ls_R_factor_gt 0.0654
_refine_ls_shift/su_max 0.000
_refine_ls_shift/su_mean 0.000
_refine_ls_structure_factor_coef Fsqd
_refine_ls_weighting_details 'calc w=1/[\s^2^(Fo^2^)+(0.1020P)^2^+6.4409P] where P=(Fo^2^+2Fc^2^)/3'
_refine_ls_weighting_scheme calc
_refine_ls_wR_factor_gt 0.1678
_refine_ls_wR_factor_ref 0.1864
_reflns_number_gt 4027
_reflns_number_total 5331
_reflns_threshold_expression >2\s(I)
_cod_data_source_file c3dt52699b.txt
_cod_data_source_block cpd_4
_cod_original_cell_volume 2926.8(2)
_cod_database_code 7028974
_chemical_oxdiff_formula 'C46 H41 Fe K O6 N4 Zn Cl'
_reflns_odcompleteness_completeness 99.27
_reflns_odcompleteness_iscentric 1
_reflns_odcompleteness_theta 66.97
_olex2_refinement_description
;
1. Others
 Fixed Sof: O4(0.5) C400(0.5) H11E(0.5) H11F(0.5) C401(0.5) H11H(0.5)
 C402(0.5) H11C(0.5) H11D(0.5) C403(0.5) H11A(0.5) H11B(0.5) H6A(0.5) H6B(0.5)
 H6C(0.5) O1(0.67) O2(0.67) O3(0.67) C201(0.67) H10A(0.67) H10B(0.67)
 C202(0.67) H10C(0.67) H10D(0.67) C203(0.67) H10E(0.67) H10F(0.67) C204(0.67)
 H10G(0.67) H10H(0.67) C205(0.67) H10I(0.67) H10J(0.67) C206(0.67) H10K(0.67)
 H10L(0.67) O11(0.33) O12(0.33) O13(0.33) C221(0.33) H12A(0.33) H12B(0.33)
 C222(0.33) H12C(0.33) H12D(0.33) C223(0.33) H12E(0.33) H12F(0.33) C224(0.33)
 H12X(0.33) H12Y(0.33) C225(0.33) H12G(0.33) H12H(0.33) C226(0.33) H12I(0.33)
 H12J(0.33)
 Fixed U12: C3(0) C6(0) Cl1(0) Cl2(0) Cl3(0) Cl4(0) Fe1(0) Zn1(0) Zn2(0) O5(0)
 Fixed U23: C3(0) C6(0) Cl1(0) Cl2(0) Cl3(0) Cl4(0) Fe1(0) Zn1(0) Zn2(0) O5(0)
 Fixed Uiso: H11E(0.103) H11F(0.103) H11G(0.132) H11H(0.132) H11C(0.155)
 H11D(0.155) H11A(0.196) H11B(0.196) H4A(0.081) H4B(0.081) H4C(0.081)
 H5A(0.078) H5B(0.078) H5C(0.078) H6A(0.077) H6B(0.077) H6C(0.077) H72(0.042)
 H73(0.052) H74(0.058) H75(0.046) H82(0.045) H83(0.057) H84(0.054) H85(0.051)
 H10A(0.058) H10B(0.058) H10C(0.103) H10D(0.103) H10E(0.079) H10F(0.079)
 H10G(0.09) H10H(0.09) H10I(0.097) H10J(0.097) H10K(0.069) H10L(0.069)
 H12A(0.061) H12B(0.061) H12C(0.061) H12D(0.061) H12E(0.045) H12F(0.045)
 H12X(0.032) H12Y(0.032) H12G(0.035) H12H(0.035) H12I(0.041) H12J(0.041)
 H20A(0.157) H20B(0.157) H20C(0.152) H20D(0.152)
 Fixed X: H11E(0.1564) H11F(0.0626) H11G(0.1081) H11H(0.1247) H11C(-0.045)
 H11D(-0.0673) H11A(-0.1185) H11B(-0.1025) H4A(0.6763) H4B(0.7635) H4C(0.6703)
 H5A(0.557) H5B(0.4408) H5C(0.5211) H6A(0.3898) H6B(0.3457) H6C(0.4214)
 H72(0.7304) H73(0.8208) H74(0.9903) H75(1.0622) H82(0.7908) H83(0.7157)
 H84(0.5465) H85(0.4664) K1(0) H10A(0.1961) H10B(0.2252) H10C(0.0507)
 H10D(0.0653) H10E(-0.117) H10F(-0.127) H10G(-0.2641) H10H(-0.1958) H10I(-
 0.2876) H10J(-0.3426) H10K(0.3262) H10L(0.2958) H12A(0.3366) H12B(0.2371)
 H12C(0.2462) H12D(0.2326) H12E(0.0779) H12F(0.0862) H12X(-0.0905) H12Y(-
 0.1024) H12G(-0.243) H12H(-0.2308) H12I(-0.3378) H12J(-0.2455) H20A(0.4384)
 H20B(0.3462) H20C(0.555) H20D(0.46)
 Fixed Y: H11E(0.3543) H11F(0.3886) H11G(0.2498) H11H(0.1994) H11C(0.1601)
 H11D(0.2421) H11A(0.3309) H11B(0.2478) C3(0.25) H4A(0.4241) H4B(0.3466)
 H4C(0.3465) H5A(0.4714) H5B(0.4379) H5C(0.4441) C6(0.25) H6A(0.3128)
 H6B(0.2238) H6C(0.2134) H72(0.4722) H73(0.5865) H74(0.5564) H75(0.4132)
 H82(0.4649) H83(0.5935) H84(0.5812) H85(0.4377) Cl1(0.25) Cl2(0.25) Cl3(0.25)
 Cl4(0.25) Fe1(0.25) Zn1(0.25) Zn2(0.25) K1(0.5) H10A(0.5657) H10B(0.6678)
 H10C(0.7092) H10D(0.6615) H10E(0.634) H10F(0.6794) H10G(0.5899) H10H(0.507)
 H10I(0.4156) H10J(0.508) H10K(0.6082) H10L(0.507) H12A(0.6024) H12B(0.6662)
 H12C(0.6207) H12D(0.5158) H12E(0.5217) H12F(0.6296) H12X(0.6504) H12Y(0.5885)
 H12G(0.5192) H12H(0.5889) H12I(0.4562) H12J(0.3874) O5(0.25) H20A(0.3275)
 H20B(0.3275) H20C(0.352) H20D(0.3801)
 Fixed Z: H11E(0.4076) H11F(0.318) H11G(0.2715) H11H(0.3639) H11C(0.2906)
 H11D(0.2196) H11A(0.3023) H11B(0.3699) H4A(1.0752) H4B(1.1101) H4C(1.1414)
 H5A(0.9462) H5B(0.8892) H5C(0.8437) H6A(0.7609) H6B(0.7899) H6C(0.7401)
 H72(0.9247) H73(1.0277) H74(1.1361) H75(1.1389) H82(0.8056) H83(0.7154)
 H84(0.6) H85(0.5714) K1(0.5) H10A(0.3884) H10B(0.4248) H10C(0.3736)
 H10D(0.2922) H10E(0.2266) H10F(0.3108) H10G(0.2472) H10H(0.2382) H10I(0.3177)
 H10J(0.3259) H10K(0.5696) H10L(0.5319) H12A(0.574) H12B(0.5551) H12C(0.4105)
 H12D(0.4329) H12E(0.3012) H12F(0.2889) H12X(0.2954) H12Y(0.2112) H12G(0.2141)
 H12H(0.2928) H12I(0.3009) H12J(0.3105) H20A(0.0496) H20B(0.083) H20C(0.1828)
 H20D(0.2076)
;

loop_
_space_group_symop_id
_space_group_symop_operation_xyz
1 'x, y, z'
2 '-x, y+1/2, -z'
3 '-x, -y, -z'
4 'x, -y-1/2, z'

loop_
_atom_site_label
_atom_site_type_symbol
_atom_site_fract_x
_atom_site_fract_y
_atom_site_fract_z
_atom_site_U_iso_or_equiv
_atom_site_adp_type
_atom_site_occupancy
_atom_site_symmetry_multiplicity
_atom_site_calc_flag
_atom_site_refinement_flags
_atom_site_disorder_assembly
_atom_site_disorder_group
O4 O 0.0161(7) 0.3326(6) 0.4066(6) 0.057(2) Uani 0.50 1 d PD A -1
C400 C 0.0856(13) 0.3399(12) 0.3636(11) 0.086(5) Uani 0.50 1 d PDU A -1
H11E H 0.1564 0.3543 0.4076 0.103 Uiso 0.50 1 calc PR A -1
H11F H 0.0626 0.3886 0.3180 0.103 Uiso 0.50 1 calc PR A -1
C401 C 0.0834(12) 0.2456(16) 0.3197(11) 0.110(6) Uani 0.50 1 d PDU A -1
H11G H 0.1081 0.2498 0.2715 0.132 Uiso 1 2 calc SR A -1
H11H H 0.1247 0.1994 0.3639 0.132 Uiso 0.50 1 calc PR A -1
C402 C -0.0320(14) 0.2254(15) 0.2833(13) 0.129(9) Uani 0.50 1 d PDU A -1
H11C H -0.0450 0.1601 0.2906 0.155 Uiso 0.50 1 calc PR A -1
H11D H -0.0673 0.2421 0.2196 0.155 Uiso 0.50 1 calc PR A -1
C403 C -0.0676(13) 0.2859(18) 0.3408(16) 0.163(12) Uani 0.50 1 d PDU A -1
H11A H -0.1185 0.3309 0.3023 0.196 Uiso 0.50 1 calc PR A -1
H11B H -0.1025 0.2478 0.3699 0.196 Uiso 1 2 calc SR A -1
C1 C 0.6254(4) 0.2994(4) 1.0115(4) 0.0421(13) Uani 1 1 d . . .
C2 C 0.5467(4) 0.3309(4) 0.9263(4) 0.0398(12) Uani 1 1 d . . .
C3 C 0.4988(6) 0.2500 0.8726(5) 0.0402(17) Uani 1 2 d S . .
C4 C 0.6897(5) 0.3596(5) 1.0919(4) 0.0539(16) Uani 1 1 d . . .
H4A H 0.6763 0.4241 1.0752 0.081 Uiso 1 1 calc R . .
H4B H 0.7635 0.3466 1.1101 0.081 Uiso 1 1 calc R . .
H4C H 0.6703 0.3465 1.1414 0.081 Uiso 1 1 calc R . .
C5 C 0.5134(5) 0.4301(5) 0.8989(5) 0.0522(15) Uani 1 1 d . . .
H5A H 0.5570 0.4714 0.9462 0.078 Uiso 1 1 calc R . .
H5B H 0.4408 0.4379 0.8892 0.078 Uiso 1 1 calc R . .
H5C H 0.5211 0.4441 0.8437 0.078 Uiso 1 1 calc R . .
C6 C 0.4056(7) 0.2500 0.7828(6) 0.051(2) Uani 1 2 d S . .
H6A H 0.3898 0.3128 0.7609 0.077 Uiso 0.50 1 calc PR . .
H6B H 0.3457 0.2238 0.7899 0.077 Uiso 0.50 1 calc PR . .
H6C H 0.4214 0.2134 0.7401 0.077 Uiso 0.50 1 calc PR . .
C7 C 0.7926(4) 0.3010(3) 0.9046(3) 0.0273(10) Uani 1 1 d . . .
C8 C 0.7071(4) 0.3019(3) 0.8122(3) 0.0291(10) Uani 1 1 d . . .
C71 C 0.8466(4) 0.3747(3) 0.9688(3) 0.0287(10) Uani 1 1 d . . .
C72 C 0.7987(4) 0.4609(3) 0.9675(3) 0.0350(11) Uani 1 1 d . . .
H72 H 0.7304 0.4722 0.9247 0.042 Uiso 1 1 calc R . .
C73 C 0.8523(4) 0.5288(4) 1.0293(4) 0.0437(13) Uani 1 1 d . . .
H73 H 0.8208 0.5865 1.0277 0.052 Uiso 1 1 calc R . .
C74 C 0.9529(5) 0.5112(4) 1.0938(4) 0.0480(15) Uani 1 1 d . . .
H74 H 0.9903 0.5564 1.1361 0.058 Uiso 1 1 calc R . .
C75 C 0.9957(4) 0.4263(4) 1.0939(3) 0.0383(12) Uani 1 1 d . . .
H75 H 1.0622 0.4132 1.1389 0.046 Uiso 1 1 calc R . .
C81 C 0.6658(4) 0.3774(4) 0.7469(3) 0.0316(11) Uani 1 1 d . . .
C82 C 0.7228(5) 0.4610(4) 0.7599(3) 0.0379(12) Uani 1 1 d . . .
H82 H 0.7908 0.4649 0.8056 0.045 Uiso 1 1 calc R . .
C83 C 0.6787(5) 0.5376(4) 0.7053(4) 0.0471(14) Uani 1 1 d . . .
H83 H 0.7157 0.5935 0.7154 0.057 Uiso 1 1 calc R . .
C84 C 0.5795(5) 0.5301(4) 0.6358(4) 0.0453(14) Uani 1 1 d . . .
H84 H 0.5465 0.5812 0.6000 0.054 Uiso 1 1 calc R . .
C85 C 0.5310(5) 0.4442(4) 0.6212(3) 0.0423(13) Uani 1 1 d . . .
H85 H 0.4664 0.4377 0.5714 0.051 Uiso 1 1 calc R . .
N1 N 0.9462(3) 0.3594(3) 1.0313(3) 0.0283(8) Uani 1 1 d . . .
N2 N 0.5711(3) 0.3691(3) 0.6744(3) 0.0351(10) Uani 1 1 d . . .
Cl1 Cl 1.18495(15) 0.2500 1.14364(14) 0.0450(5) Uani 1 2 d S . .
Cl2 Cl 1.04549(17) 0.2500 0.88751(12) 0.0389(4) Uani 1 2 d S . .
Cl3 Cl 0.56214(17) 0.2500 0.49302(12) 0.0414(4) Uani 1 2 d S . .
Cl4 Cl 0.33098(18) 0.2500 0.54624(17) 0.0693(7) Uani 1 2 d S . .
Fe1 Fe 0.65658(9) 0.2500 0.90276(7) 0.0292(3) Uani 1 2 d S . .
Zn1 Zn 1.03153(7) 0.2500 1.02095(6) 0.0291(2) Uani 1 2 d S . .
Zn2 Zn 0.50633(8) 0.2500 0.60759(6) 0.0370(3) Uani 1 2 d S . .
K1 K 0.0000 0.5000 0.5000 0.0527(5) Uani 1 2 d S . .
O1 O 0.1786(6) 0.5906(6) 0.4983(5) 0.0679(19) Uiso 0.67 1 d P B 1
O2 O -0.0116(5) 0.5914(5) 0.3421(4) 0.0507(15) Uiso 0.67 1 d P B 1
O3 O -0.1940(5) 0.5213(4) 0.3552(4) 0.0476(14) Uiso 0.67 1 d P B 1
C201 C 0.1751(8) 0.6176(7) 0.4159(6) 0.048(2) Uiso 0.67 1 d P B 1
H10A H 0.1961 0.5657 0.3884 0.058 Uiso 0.67 1 calc PR B 1
H10B H 0.2252 0.6678 0.4248 0.058 Uiso 0.67 1 calc PR B 1
C202 C 0.0653(11) 0.6503(11) 0.3515(10) 0.086(4) Uiso 0.67 1 d P B 1
H10C H 0.0507 0.7092 0.3736 0.103 Uiso 0.67 1 calc PR B 1
H10D H 0.0653 0.6615 0.2922 0.103 Uiso 0.67 1 calc PR B 1
C203 C -0.1139(10) 0.6212(9) 0.2867(8) 0.066(3) Uiso 0.67 1 d P B 1
H10E H -0.1170 0.6340 0.2266 0.079 Uiso 0.67 1 calc PR B 1
H10F H -0.1270 0.6794 0.3108 0.079 Uiso 0.67 1 calc PR B 1
C204 C -0.1972(12) 0.5577(11) 0.2775(10) 0.075(4) Uiso 0.67 1 d P B 1
H10G H -0.2641 0.5899 0.2472 0.090 Uiso 0.67 1 calc PR B 1
H10H H -0.1958 0.5070 0.2382 0.090 Uiso 0.67 1 calc PR B 1
C205 C -0.2794(12) 0.4705(11) 0.3551(10) 0.081(4) Uiso 0.67 1 d P . 1
H10I H -0.2876 0.4156 0.3177 0.097 Uiso 0.67 1 calc PR . 1
H10J H -0.3426 0.5080 0.3259 0.097 Uiso 0.67 1 calc PR . 1
C206 C 0.2747(9) 0.5589(9) 0.5593(7) 0.057(3) Uiso 0.67 1 d P . 1
H10K H 0.3262 0.6082 0.5696 0.069 Uiso 0.67 1 calc PR . 1
H10L H 0.2958 0.5070 0.5319 0.069 Uiso 0.67 1 calc PR . 1
O11 O 0.2179(10) 0.5375(8) 0.5821(8) 0.040(3) Uiso 0.33 1 d P . 2
O12 O 0.1012(10) 0.5931(8) 0.4062(8) 0.044(3) Uiso 0.33 1 d P B 2
O13 O -0.1079(9) 0.5199(8) 0.3113(7) 0.039(2) Uiso 0.33 1 d P B 2
C221 C 0.2600(17) 0.6046(16) 0.5462(14) 0.051(5) Uiso 0.33 1 d P B 2
H12A H 0.3366 0.6024 0.5740 0.061 Uiso 0.33 1 calc PR B 2
H12B H 0.2371 0.6662 0.5551 0.061 Uiso 0.33 1 calc PR B 2
C222 C 0.2159(16) 0.5798(15) 0.4413(13) 0.051(5) Uiso 0.33 1 d P B 2
H12C H 0.2462 0.6207 0.4105 0.061 Uiso 0.33 1 calc PR B 2
H12D H 0.2326 0.5158 0.4329 0.061 Uiso 0.33 1 calc PR B 2
C223 C 0.0589(13) 0.5823(12) 0.3166(11) 0.037(3) Uiso 0.33 1 d P B 2
H12E H 0.0779 0.5217 0.3012 0.045 Uiso 0.33 1 calc PR B 2
H12F H 0.0862 0.6296 0.2889 0.045 Uiso 0.33 1 calc PR B 2
C224 C -0.0714(12) 0.5913(10) 0.2771(9) 0.027(3) Uiso 0.33 1 d P B 2
H12X H -0.0905 0.6504 0.2954 0.032 Uiso 0.33 1 calc PR B 2
H12Y H -0.1024 0.5885 0.2112 0.032 Uiso 0.33 1 calc PR B 2
C225 C -0.2124(14) 0.5272(13) 0.2796(11) 0.029(4) Uiso 0.33 1 d P B 2
H12G H -0.2430 0.5192 0.2141 0.035 Uiso 0.33 1 calc PR B 2
H12H H -0.2308 0.5889 0.2928 0.035 Uiso 0.33 1 calc PR B 2
C226 C -0.2616(14) 0.4496(12) 0.3249(11) 0.034(3) Uiso 0.33 1 d P . 2
H12I H -0.3378 0.4562 0.3009 0.041 Uiso 0.33 1 calc PR . 2
H12J H -0.2455 0.3874 0.3105 0.041 Uiso 0.33 1 calc PR . 2
O5 O 0.5053(18) 0.2500 0.2366(12) 0.203(8) Uani 1 2 d S . 2
C301 C 0.4163(8) 0.3037(10) 0.0954(7) 0.131(6) Uani 1 1 d . . 2
H20A H 0.4384 0.3275 0.0496 0.157 Uiso 1 1 calc R . 2
H20B H 0.3462 0.3275 0.0830 0.157 Uiso 1 1 calc R . 2
C302 C 0.4891(13) 0.3306(8) 0.1839(7) 0.127(5) Uani 1 1 d . . 2
H20C H 0.5550 0.3520 0.1828 0.152 Uiso 1 1 calc R . 2
H20D H 0.4600 0.3801 0.2076 0.152 Uiso 1 1 calc R . 2

loop_
_atom_site_aniso_label
_atom_site_aniso_U_11
_atom_site_aniso_U_22
_atom_site_aniso_U_33
_atom_site_aniso_U_23
_atom_site_aniso_U_13
_atom_site_aniso_U_12
O4 0.058(6) 0.052(5) 0.056(5) 0.000(4) 0.018(5) -0.007(4)
C400 0.094(13) 0.085(12) 0.075(10) 0.003(9) 0.031(10) 0.012(10)
C401 0.112(12) 0.129(14) 0.083(9) -0.050(17) 0.033(9) 0.02(2)
C402 0.146(16) 0.15(2) 0.083(11) -0.017(13) 0.038(12) 0.030(17)
C403 0.20(2) 0.16(3) 0.120(17) -0.018(16) 0.047(18) 0.05(2)
C1 0.033(3) 0.061(3) 0.032(3) -0.008(2) 0.013(2) 0.001(3)
C2 0.029(3) 0.052(3) 0.038(3) -0.005(2) 0.013(2) 0.006(2)
C3 0.034(4) 0.050(4) 0.037(4) 0.000 0.014(3) 0.000
C4 0.043(3) 0.078(4) 0.038(3) -0.016(3) 0.015(3) -0.004(3)
C5 0.042(3) 0.057(4) 0.057(4) -0.002(3) 0.018(3) 0.016(3)
C6 0.033(4) 0.069(6) 0.044(4) 0.000 0.006(4) 0.000
C7 0.026(2) 0.028(2) 0.027(2) -0.0002(19) 0.0100(19) 0.003(2)
C8 0.025(2) 0.030(3) 0.028(2) -0.0032(19) 0.0065(19) -0.002(2)
C71 0.027(2) 0.031(2) 0.025(2) 0.0005(19) 0.0066(19) -0.001(2)
C72 0.030(3) 0.032(2) 0.036(3) 0.001(2) 0.006(2) 0.003(2)
C73 0.035(3) 0.034(3) 0.049(3) -0.006(2) 0.005(3) 0.005(2)
C74 0.039(3) 0.033(3) 0.053(3) -0.016(3) 0.000(3) 0.000(2)
C75 0.032(3) 0.037(3) 0.032(2) -0.004(2) -0.001(2) 0.003(2)
C81 0.029(3) 0.037(3) 0.024(2) 0.002(2) 0.007(2) 0.007(2)
C82 0.040(3) 0.037(3) 0.031(2) 0.006(2) 0.009(2) -0.002(2)
C83 0.057(4) 0.039(3) 0.036(3) 0.005(2) 0.009(3) -0.001(3)
C84 0.057(4) 0.039(3) 0.034(3) 0.010(2) 0.013(3) 0.010(3)
C85 0.042(3) 0.046(3) 0.028(2) 0.004(2) 0.004(2) 0.010(3)
N1 0.026(2) 0.0285(19) 0.0258(18) -0.0005(16) 0.0061(16) -0.0024(17)
N2 0.034(2) 0.039(2) 0.0248(19) -0.0039(17) 0.0044(18) 0.0033(19)
Cl1 0.0279(9) 0.0451(10) 0.0486(10) 0.000 0.0019(8) 0.000
Cl2 0.0567(12) 0.0287(8) 0.0377(9) 0.000 0.0260(9) 0.000
Cl3 0.0520(12) 0.0378(9) 0.0318(8) 0.000 0.0145(8) 0.000
Cl4 0.0308(11) 0.107(2) 0.0525(12) 0.000 -0.0004(9) 0.000
Fe1 0.0235(6) 0.0350(6) 0.0248(5) 0.000 0.0056(4) 0.000
Zn1 0.0260(5) 0.0298(5) 0.0290(5) 0.000 0.0085(4) 0.000
Zn2 0.0304(5) 0.0422(5) 0.0292(5) 0.000 0.0028(4) 0.000
K1 0.0370(9) 0.0786(13) 0.0343(8) 0.0146(9) 0.0063(7) -0.0108(9)
O5 0.27(2) 0.189(18) 0.148(14) 0.000 0.082(15) 0.000
C301 0.076(6) 0.228(16) 0.105(7) 0.080(9) 0.054(6) 0.054(8)
C302 0.211(15) 0.081(7) 0.077(6) -0.007(5) 0.049(8) 0.037(8)

loop_
_atom_type_symbol
_atom_type_description
_atom_type_scat_dispersion_real
_atom_type_scat_dispersion_imag
_atom_type_scat_source
C C 0.0181 0.0091 'International Tables Vol C Tables 4.2.6.8 and 6.1.1.4'
H H 0.0000 0.0000 'International Tables Vol C Tables 4.2.6.8 and 6.1.1.4'
N N 0.0311 0.0180 'International Tables Vol C Tables 4.2.6.8 and 6.1.1.4'
O O 0.0492 0.0322 'International Tables Vol C Tables 4.2.6.8 and 6.1.1.4'
Cl Cl 0.3639 0.7018 'International Tables Vol C Tables 4.2.6.8 and 6.1.1.4'
K K 0.3868 1.0657 'International Tables Vol C Tables 4.2.6.8 and 6.1.1.4'
Fe Fe -1.1336 3.1974 'International Tables Vol C Tables 4.2.6.8 and 6.1.1.4'
Zn Zn -1.5491 0.6778 'International Tables Vol C Tables 4.2.6.8 and 6.1.1.4'

loop_
_geom_angle_atom_site_label_1
_geom_angle_atom_site_label_2
_geom_angle_atom_site_label_3
_geom_angle
_geom_angle_site_symmetry_1
_geom_angle_site_symmetry_3
C400 O4 K1 114.2(8) . .
C403 O4 C400 100.8(14) . .
C403 O4 K1 125.6(10) . .
O4 C400 H11E 110.5 . .
O4 C400 H11F 110.5 . .
O4 C400 C401 106.1(11) . .
H11E C400 H11F 108.7 . .
C401 C400 H11E 110.5 . .
C401 C400 H11F 110.5 . .
C400 C401 H11G 111.8 . .
C400 C401 H11H 111.8 . .
H11G C401 H11H 109.6 . .
C402 C401 C400 99.7(8) . .
C402 C401 H11G 111.8 . .
C402 C401 H11H 111.8 . .
C401 C402 H11C 111.3 . .
C401 C402 H11D 111.3 . .
C401 C402 C403 102.6(6) . .
H11C C402 H11D 109.2 . .
C403 C402 H11C 111.3 . .
C403 C402 H11D 111.3 . .
O4 C403 C402 111.8(11) . .
O4 C403 H11A 109.3 . .
O4 C403 H11B 109.3 . .
C402 C403 H11A 109.3 . .
C402 C403 H11B 109.3 . .
H11A C403 H11B 107.9 . .
C1 C1 C2 108.4(3) 4_565 .
C1 C1 C4 125.0(4) 4_565 .
C1 C1 Fe1 70.22(18) 4_565 .
C2 C1 C4 126.4(6) . .
C2 C1 Fe1 69.0(3) . .
C4 C1 Fe1 131.3(4) . .
C1 C2 C3 107.8(5) . .
C1 C2 C5 127.0(5) . .
C1 C2 Fe1 70.7(3) . .
C3 C2 C5 125.2(5) . .
C3 C2 Fe1 68.3(4) . .
C5 C2 Fe1 129.5(4) . .
C2 C3 C2 107.7(7) . 4_565
C2 C3 C6 125.9(3) 4_565 .
C2 C3 C6 125.9(3) . .
C2 C3 Fe1 70.8(4) 4_565 .
C2 C3 Fe1 70.8(4) . .
C6 C3 Fe1 130.5(6) . .
C1 C4 H4A 109.5 . .
C1 C4 H4B 109.5 . .
C1 C4 H4C 109.5 . .
H4A C4 H4B 109.5 . .
H4A C4 H4C 109.5 . .
H4B C4 H4C 109.5 . .
C2 C5 H5A 109.5 . .
C2 C5 H5B 109.5 . .
C2 C5 H5C 109.5 . .
H5A C5 H5B 109.5 . .
H5A C5 H5C 109.5 . .
H5B C5 H5C 109.5 . .
C3 C6 H6A 109.5 . .
C3 C6 H6B 109.5 . .
C3 C6 H6C 109.5 . .
H6A C6 H6B 109.5 . .
H6A C6 H6C 109.5 . .
H6B C6 H6C 109.5 . .
C7 C7 C8 90.5(3) 4_565 .
C7 C7 Fe1 68.67(13) 4_565 .
C8 C7 Fe1 68.2(3) . .
C71 C7 C7 136.6(3) . 4_565
C71 C7 C8 132.7(4) . .
C71 C7 Fe1 118.7(3) . .
C7 C8 C8 89.5(3) . 4_565
C7 C8 Fe1 68.7(3) . .
C8 C8 Fe1 68.18(14) 4_565 .
C81 C8 C7 130.7(4) . .
C81 C8 C8 138.1(3) . 4_565
C81 C8 Fe1 130.7(4) . .
C72 C71 C7 121.9(4) . .
N1 C71 C7 118.9(4) . .
N1 C71 C72 119.2(4) . .
C71 C72 H72 119.9 . .
C73 C72 C71 120.3(5) . .
C73 C72 H72 119.9 . .
C72 C73 H73 120.1 . .
C72 C73 C74 119.7(5) . .
C74 C73 H73 120.1 . .
C73 C74 H74 120.9 . .
C75 C74 C73 118.2(5) . .
C75 C74 H74 120.9 . .
C74 C75 H75 118.4 . .
C74 C75 N1 123.2(5) . .
N1 C75 H75 118.4 . .
C82 C81 C8 119.8(4) . .
N2 C81 C8 120.8(5) . .
N2 C81 C82 119.4(5) . .
C81 C82 H82 119.7 . .
C83 C82 C81 120.5(5) . .
C83 C82 H82 119.7 . .
C82 C83 H83 120.4 . .
C84 C83 C82 119.3(6) . .
C84 C83 H83 120.4 . .
C83 C84 H84 121.1 . .
C83 C84 C85 117.7(5) . .
C85 C84 H84 121.1 . .
C84 C85 H85 117.9 . .
N2 C85 C84 124.1(5) . .
N2 C85 H85 117.9 . .
C71 N1 C75 119.3(4) . .
C71 N1 Zn1 121.3(3) . .
C75 N1 Zn1 118.5(3) . .
C81 N2 Zn2 126.4(3) . .
C85 N2 C81 118.6(5) . .
C85 N2 Zn2 111.0(3) . .
C1 Fe1 C1 39.6(4) . 4_565
C2 Fe1 C1 40.3(2) . .
C2 Fe1 C1 67.4(2) 4_565 .
C2 Fe1 C1 67.4(2) . 4_565
C2 Fe1 C1 40.3(2) 4_565 4_565
C2 Fe1 C2 68.2(3) . 4_565
C3 Fe1 C1 68.3(3) . 4_565
C3 Fe1 C1 68.3(3) . .
C3 Fe1 C2 41.0(2) . 4_565
C3 Fe1 C2 41.0(2) . .
C7 Fe1 C1 112.2(2) 4_565 4_565
C7 Fe1 C1 128.7(2) . 4_565
C7 Fe1 C1 128.7(2) 4_565 .
C7 Fe1 C1 112.2(2) . .
C7 Fe1 C2 123.3(2) 4_565 4_565
C7 Fe1 C2 163.2(2) . 4_565
C7 Fe1 C2 163.2(2) 4_565 .
C7 Fe1 C2 123.3(2) . .
C7 Fe1 C3 155.77(17) . .
C7 Fe1 C3 155.77(17) 4_565 .
C7 Fe1 C7 42.7(3) 4_565 .
C8 Fe1 C1 137.6(2) 4_565 4_565
C8 Fe1 C1 171.8(2) . 4_565
C8 Fe1 C1 137.6(2) . .
C8 Fe1 C1 171.8(2) 4_565 .
C8 Fe1 C2 115.4(2) . .
C8 Fe1 C2 115.4(2) 4_565 4_565
C8 Fe1 C2 147.7(2) 4_565 .
C8 Fe1 C2 147.7(2) . 4_565
C8 Fe1 C3 119.2(2) . .
C8 Fe1 C3 119.2(2) 4_565 .
C8 Fe1 C7 43.12(18) 4_565 4_565
C8 Fe1 C7 62.64(19) . 4_565
C8 Fe1 C7 43.12(18) . .
C8 Fe1 C7 62.64(19) 4_565 .
C8 Fe1 C8 43.6(3) 4_565 .
N1 Zn1 N1 102.5(2) 4_565 .
N1 Zn1 Cl1 107.80(12) . .
N1 Zn1 Cl1 107.80(12) 4_565 .
N1 Zn1 Cl2 111.39(12) . .
N1 Zn1 Cl2 111.39(12) 4_565 .
Cl1 Zn1 Cl2 115.16(9) . .
N2 Zn2 N2 115.2(2) . 4_565
N2 Zn2 Cl3 101.97(13) 4_565 .
N2 Zn2 Cl3 101.97(13) . .
N2 Zn2 Cl4 113.83(13) 4_565 .
N2 Zn2 Cl4 113.83(13) . .
Cl4 Zn2 Cl3 108.25(9) . .
O1 K1 O1 180.0 . 3_566
O1 K1 O2 59.9(2) 3_566 3_566
O1 K1 O2 120.1(2) . 3_566
O1 K1 O2 120.1(2) 3_566 .
O1 K1 O2 59.9(2) . .
O1 K1 O11 150.1(3) . 3_566
O1 K1 O11 29.9(3) 3_566 3_566
O1 K1 O11 150.1(3) 3_566 .
O1 K1 O11 29.9(3) . .
O2 K1 O2 180.000(1) . 3_566
O2 K1 O11 89.4(3) 3_566 3_566
O2 K1 O11 89.4(3) . .
O2 K1 O11 90.6(3) 3_566 .
O2 K1 O11 90.6(3) . 3_566
O3 K1 O1 60.1(2) . 3_566
O3 K1 O1 119.9(2) 3_566 3_566
O3 K1 O1 60.1(2) 3_566 .
O3 K1 O1 119.9(2) . .
O3 K1 O2 119.47(19) 3_566 .
O3 K1 O2 60.53(19) . .
O3 K1 O2 119.47(19) . 3_566
O3 K1 O2 60.53(19) 3_566 3_566
O3 K1 O3 180.000(1) . 3_566
O3 K1 O11 30.3(3) . 3_566
O3 K1 O11 149.7(3) . .
O3 K1 O11 30.3(3) 3_566 .
O3 K1 O11 149.7(3) 3_566 3_566
O3 K1 O12 91.2(3) 3_566 3_566
O3 K1 O12 88.8(3) . 3_566
O3 K1 O12 88.8(3) 3_566 .
O3 K1 O12 91.2(3) . .
O3 K1 O13 33.8(3) . .
O3 K1 O13 33.8(3) 3_566 3_566
O3 K1 O13 146.2(3) 3_566 .
O3 K1 O13 146.2(3) . 3_566
O11 K1 O11 180.0(3) 3_566 .
O12 K1 O1 150.3(3) 3_566 .
O12 K1 O1 29.7(3) . .
O12 K1 O1 150.3(3) . 3_566
O12 K1 O1 29.7(3) 3_566 3_566
O12 K1 O2 149.3(3) 3_566 .
O12 K1 O2 149.3(3) . 3_566
O12 K1 O2 30.7(3) 3_566 3_566
O12 K1 O2 30.7(3) . .
O12 K1 O11 58.7(4) 3_566 3_566
O12 K1 O11 121.3(3) . 3_566
O12 K1 O11 58.7(4) . .
O12 K1 O11 121.3(4) 3_566 .
O12 K1 O12 180.000(1) . 3_566
O12 K1 O13 118.3(3) 3_566 .
O12 K1 O13 61.7(3) . .
O12 K1 O13 61.7(3) 3_566 3_566
O12 K1 O13 118.3(3) . 3_566
O13 K1 O1 91.4(3) 3_566 3_566
O13 K1 O1 88.6(3) . 3_566
O13 K1 O1 91.4(3) . .
O13 K1 O1 88.6(3) 3_566 .
O13 K1 O2 147.0(3) . 3_566
O13 K1 O2 33.0(3) . .
O13 K1 O2 147.0(3) 3_566 .
O13 K1 O2 33.0(3) 3_566 3_566
O13 K1 O11 61.0(3) . 3_566
O13 K1 O11 119.0(3) 3_566 3_566
O13 K1 O11 61.0(3) 3_566 .
O13 K1 O11 119.0(3) . .
O13 K1 O13 180.000(2) . 3_566
C201 O1 K1 117.4(6) . .
C201 O1 C206 115.4(9) . .
C206 O1 K1 116.3(7) . .
C202 O2 K1 116.8(7) . .
C202 O2 C203 116.0(9) . .
C203 O2 K1 112.9(6) . .
C204 O3 K1 118.7(8) . .
C204 O3 C205 120.1(10) . .
C205 O3 K1 118.5(7) . .
O1 C201 H10A 109.2 . .
O1 C201 H10B 109.2 . .
O1 C201 C202 112.2(10) . .
H10A C201 H10B 107.9 . .
C202 C201 H10A 109.2 . .
C202 C201 H10B 109.2 . .
O2 C202 C201 114.6(11) . .
O2 C202 H10C 108.6 . .
O2 C202 H10D 108.6 . .
C201 C202 H10C 108.6 . .
C201 C202 H10D 108.6 . .
H10C C202 H10D 107.6 . .
O2 C203 H10E 108.3 . .
O2 C203 H10F 108.3 . .
O2 C203 C204 115.9(11) . .
H10E C203 H10F 107.4 . .
C204 C203 H10E 108.3 . .
C204 C203 H10F 108.3 . .
O3 C204 C203 115.8(12) . .
O3 C204 H10G 108.3 . .
O3 C204 H10H 108.3 . .
C203 C204 H10G 108.3 . .
C203 C204 H10H 108.3 . .
H10G C204 H10H 107.4 . .
O3 C205 H10I 108.0 . .
O3 C205 H10J 108.0 . .
O3 C205 C206 117.1(12) . 3_566
H10I C205 H10J 107.3 . .
C206 C205 H10I 108.0 3_566 .
C206 C205 H10J 108.0 3_566 .
O1 C206 C205 116.2(11) . 3_566
O1 C206 H10K 108.2 . .
O1 C206 H10L 108.2 . .
C205 C206 H10K 108.2 3_566 .
C205 C206 H10L 108.2 3_566 .
H10K C206 H10L 107.4 . .
C221 O11 K1 119.8(11) . .
C221 O11 C226 106.9(13) . 3_566
C226 O11 K1 116.5(10) 3_566 .
C222 O12 K1 115.8(10) . .
C223 O12 K1 116.0(10) . .
C223 O12 C222 109.3(14) . .
C224 O13 K1 113.3(9) . .
C225 O13 K1 116.0(9) . .
C225 O13 C224 108.4(13) . .
O11 C221 H12A 110.9 . .
O11 C221 H12B 110.9 . .
O11 C221 C222 104.4(16) . .
H12A C221 H12B 108.9 . .
C222 C221 H12A 110.9 . .
C222 C221 H12B 110.9 . .
O12 C222 C221 105.5(16) . .
O12 C222 H12C 110.6 . .
O12 C222 H12D 110.6 . .
C221 C222 H12C 110.6 . .
C221 C222 H12D 110.7 . .
H12C C222 H12D 108.8 . .
O12 C223 H12E 109.8 . .
O12 C223 H12F 109.8 . .
O12 C223 C224 109.5(13) . .
H12E C223 H12F 108.2 . .
C224 C223 H12E 109.8 . .
C224 C223 H12F 109.8 . .
O13 C224 C223 108.4(12) . .
O13 C224 H12X 110.0 . .
O13 C224 H12Y 110.0 . .
C223 C224 H12X 110.0 . .
C223 C224 H12Y 110.0 . .
H12X C224 H12Y 108.4 . .
O13 C225 H12G 109.3 . .
O13 C225 H12H 109.3 . .
O13 C225 C226 111.5(14) . .
H12G C225 H12H 108.0 . .
C226 C225 H12G 109.3 . .
C226 C225 H12H 109.3 . .
O11 C226 C225 108.5(13) 3_566 .
O11 C226 H12I 110.0 3_566 .
O11 C226 H12J 110.0 3_566 .
C225 C226 H12I 110.0 . .
C225 C226 H12J 110.0 . .
H12I C226 H12J 108.4 . .
C302 O5 C302 111.7(15) 4_565 .
C301 C301 H20A 110.6 4_565 .
C301 C301 H20B 110.6 4_565 .
H20A C301 H20B 108.7 . .
C302 C301 C301 105.7(7) . 4_565
C302 C301 H20A 110.6 . .
C302 C301 H20B 110.6 . .
O5 C302 C301 104.8(13) . .
O5 C302 H20C 110.8 . .
O5 C302 H20D 110.8 . .
C301 C302 H20C 110.8 . .
C301 C302 H20D 110.8 . .
H20C C302 H20D 108.9 . .

loop_
_geom_bond_atom_site_label_1
_geom_bond_atom_site_label_2
_geom_bond_distance
_geom_bond_site_symmetry_2
O4 C400 1.402(9) .
O4 C403 1.383(10) .
O4 K1 2.892(9) .
C400 H11E 0.9700 .
C400 H11F 0.9700 .
C400 C401 1.522(10) .
C401 H11G 0.9700 .
C401 H11H 0.9700 .
C401 C402 1.491(10) .
C402 H11C 0.9700 .
C402 H11D 0.9700 .
C402 C403 1.493(9) .
C403 H11A 0.9700 .
C403 H11B 0.9700 .
C1 C1 1.417(13) 4_565
C1 C2 1.434(8) .
C1 C4 1.508(8) .
C1 Fe1 2.094(5) .
C2 C3 1.438(7) .
C2 C5 1.506(9) .
C2 Fe1 2.071(6) .
C3 C2 1.438(7) 4_565
C3 C6 1.494(11) .
C3 Fe1 2.037(8) .
C4 H4A 0.9600 .
C4 H4B 0.9600 .
C4 H4C 0.9600 .
C5 H5A 0.9600 .
C5 H5B 0.9600 .
C5 H5C 0.9600 .
C6 H6A 0.9600 .
C6 H6B 0.9600 .
C6 H6C 0.9600 .
C7 C7 1.464(9) 4_565
C7 C8 1.476(6) .
C7 C71 1.454(7) .
C7 Fe1 2.013(5) .
C8 C8 1.490(10) 4_565
C8 C81 1.454(7) .
C8 Fe1 2.004(5) .
C71 C72 1.400(7) .
C71 N1 1.354(6) .
C72 H72 0.9300 .
C72 C73 1.374(8) .
C73 H73 0.9300 .
C73 C74 1.380(8) .
C74 H74 0.9300 .
C74 C75 1.356(8) .
C75 H75 0.9300 .
C75 N1 1.357(6) .
C81 C82 1.404(8) .
C81 N2 1.359(6) .
C82 H82 0.9300 .
C82 C83 1.385(8) .
C83 H83 0.9300 .
C83 C84 1.377(8) .
C84 H84 0.9300 .
C84 C85 1.378(9) .
C85 H85 0.9300 .
C85 N2 1.349(7) .
N1 Zn1 2.013(4) .
N2 Zn2 2.023(4) .
Cl1 Zn1 2.234(2) .
Cl2 Zn1 2.2371(19) .
Cl3 Zn2 2.276(2) .
Cl4 Zn2 2.219(2) .
Fe1 C1 2.094(5) 4_565
Fe1 C2 2.071(6) 4_565
Fe1 C7 2.013(5) 4_565
Fe1 C8 2.004(5) 4_565
Zn1 N1 2.013(4) 4_565
Zn2 N2 2.023(4) 4_565
K1 O1 2.807(8) .
K1 O1 2.807(8) 3_566
K1 O2 2.808(6) 3_566
K1 O2 2.808(6) .
K1 O3 2.764(6) .
K1 O3 2.764(6) 3_566
K1 O11 2.811(12) .
K1 O11 2.811(12) 3_566
K1 O12 2.789(13) .
K1 O12 2.789(13) 3_566
K1 O13 2.801(11) .
K1 O13 2.801(11) 3_566
O1 C201 1.366(12) .
O1 C206 1.370(13) .
O2 C202 1.320(15) .
O2 C203 1.399(13) .
O3 C204 1.341(15) .
O3 C205 1.391(15) .
C201 H10A 0.9700 .
C201 H10B 0.9700 .
C201 C202 1.524(17) .
C202 H10C 0.9700 .
C202 H10D 0.9700 .
C203 H10E 0.9700 .
C203 H10F 0.9700 .
C203 C204 1.430(19) .
C204 H10G 0.9700 .
C204 H10H 0.9700 .
C205 H10I 0.9700 .
C205 H10J 0.9700 .
C205 C206 1.418(18) 3_566
C206 C205 1.418(18) 3_566
C206 H10K 0.9700 .
C206 H10L 0.9700 .
O11 C221 1.37(2) .
O11 C226 1.38(2) 3_566
O12 C222 1.47(2) .
O12 C223 1.33(2) .
O13 C224 1.356(18) .
O13 C225 1.33(2) .
C221 H12A 0.9700 .
C221 H12B 0.9700 .
C221 C222 1.58(3) .
C222 H12C 0.9700 .
C222 H12D 0.9700 .
C223 H12E 0.9700 .
C223 H12F 0.9700 .
C223 C224 1.66(2) .
C224 H12X 0.9700 .
C224 H12Y 0.9700 .
C225 H12G 0.9700 .
C225 H12H 0.9700 .
C225 C226 1.63(2) .
C226 O11 1.38(2) 3_566
C226 H12I 0.9700 .
C226 H12J 0.9700 .
O5 C302 1.398(13) .
O5 C302 1.398(13) 4_565
C301 C301 1.54(3) 4_565
C301 H20A 0.9700 .
C301 H20B 0.9700 .
C301 C302 1.423(15) .
C302 H20C 0.9700 .
C302 H20D 0.9700 .
